data_4084064
loop_
_publ_author_name
'Schr\"oder, Felix'
'Tugny, Coralie'
'Salanouve, Elise'
'Clavier, Herv\'e'
'Giordano, Laurent'
'Moraleda, Delphine'
'Gimbert, Yves'
'Mouri\`es-Mansuy, Virginie'
'Goddard, Jean-Philippe'
'Fensterbank, Louis'

_publ_section_title
;
 Secondary Phosphine Oxide--Gold(I) Complexes and Their First Application
 in Catalysis
;
_journal_issue 15
_journal_name_full Organometallics
_journal_page_first 4051
_journal_paper_doi 10.1021/om500568q
_journal_volume 33
_journal_year 2014
_chemical_formula_moiety 'C12 H23 Au Cl O P'
_chemical_formula_sum 'C12 H23 Au Cl O P'
_chemical_formula_weight 446.69
_space_group_crystal_system triclinic
_space_group_IT_number 2
_space_group_name_Hall '-P 1'
_space_group_name_H-M_alt 'P -1'
_symmetry_space_group_name_Hall '-P 1'
_symmetry_space_group_name_H-M 'P -1'
_atom_sites_solution_hydrogens geom
_atom_sites_solution_primary direct
_atom_sites_solution_secondary difmap
_audit_creation_method SHELXL-2013
_cell_angle_alpha 101.0160(10)
_cell_angle_beta 106.4540(10)
_cell_angle_gamma 97.4420(10)
_cell_formula_units_Z 4
_cell_length_a 9.6536(2)
_cell_length_b 9.8246(2)
_cell_length_c 16.8039(4)
_cell_measurement_reflns_used 9823
_cell_measurement_temperature 200(2)
_cell_measurement_theta_max 30.03
_cell_measurement_theta_min 2.85
_cell_volume 1471.47(6)
_computing_cell_refinement 'Bruker SAINT'
_computing_data_collection 'Bruker APEX2'
_computing_data_reduction 'Bruker SAINT'
_computing_publication_material 'WinGX publication routines (Farrugia, 2012)'
_computing_structure_refinement 'SHELXL-2013 (Sheldrick, 2013)'
_computing_structure_solution 'SIR92 (Giacovazzo et al, 1993)'
_diffrn_ambient_temperature 200(1)
_diffrn_detector_area_resol_mean 8.3333
_diffrn_measured_fraction_theta_full 0.997
_diffrn_measured_fraction_theta_max 0.997
_diffrn_measurement_device_type 'Bruker APEX-II CCD'
_diffrn_measurement_method '\f and \w scans'
_diffrn_radiation_monochromator 'curved graphite'
_diffrn_radiation_source 'fine-focus sealed tube'
_diffrn_radiation_type MoK\a
_diffrn_radiation_wavelength 0.71073
_diffrn_reflns_av_R_equivalents 0.0168
_diffrn_reflns_av_unetI/netI 0.0146
_diffrn_reflns_Laue_measured_fraction_full 0.997
_diffrn_reflns_Laue_measured_fraction_max 0.997
_diffrn_reflns_limit_h_max 13
_diffrn_reflns_limit_h_min -13
_diffrn_reflns_limit_k_max 13
_diffrn_reflns_limit_k_min -13
_diffrn_reflns_limit_l_max 23
_diffrn_reflns_limit_l_min -23
_diffrn_reflns_number 31113
_diffrn_reflns_point_group_measured_fraction_full 0.997
_diffrn_reflns_point_group_measured_fraction_max 0.997
_diffrn_reflns_theta_full 25.242
_diffrn_reflns_theta_max 30.048
_diffrn_reflns_theta_min 2.770
_exptl_absorpt_coefficient_mu 10.268
_exptl_absorpt_correction_T_max 0.6018
_exptl_absorpt_correction_T_min 0.3650
_exptl_absorpt_correction_type multi-scan
_exptl_absorpt_process_details
; 
R.H. Blessing, Acta Cryst. (1995), A51, 33-38
;
_exptl_crystal_colour colourless
_exptl_crystal_density_diffrn 2.016
_exptl_crystal_density_method 'not measured'
_exptl_crystal_description prism
_exptl_crystal_F_000 856
_exptl_crystal_size_max 0.2
_exptl_crystal_size_mid 0.08
_exptl_crystal_size_min 0.05
_refine_diff_density_max 3.477
_refine_diff_density_min -0.497
_refine_diff_density_rms 0.100
_refine_ls_extinction_method none
_refine_ls_goodness_of_fit_ref 1.026
_refine_ls_hydrogen_treatment constr
_refine_ls_matrix_type full
_refine_ls_number_parameters 291
_refine_ls_number_reflns 8597
_refine_ls_number_restraints 0
_refine_ls_restrained_S_all 1.026
_refine_ls_R_factor_all 0.0208
_refine_ls_R_factor_gt 0.0188
_refine_ls_shift/su_max 0.004
_refine_ls_shift/su_mean 0.000
_refine_ls_structure_factor_coef Fsqd
_refine_ls_weighting_details 'w=1/[\s^2^(Fo^2^)+(0.0234P)^2^+2.1614P] where P=(Fo^2^+2Fc^2^)/3'
_refine_ls_weighting_scheme calc
_refine_ls_wR_factor_gt 0.0469
_refine_ls_wR_factor_ref 0.0481
_reflns_number_gt 7968
_reflns_number_total 8597
_reflns_threshold_expression 'I > 2\s(I)'
_cod_data_source_file om500568q_si_001.cif
_cod_data_source_block ct443c
_cod_depositor_comments 'Adding full bibliography for 4084063--4084067.cif.'
_cod_database_code 4084064
_shelx_space_group_comment
;
The symmetry employed for this shelxl refinement is uniquely defined
by the following loop, which should always be used as a source of
symmetry information in preference to the above space-group names.
They are only intended as comments.
;

loop_
_space_group_symop_operation_xyz
'x, y, z'
'-x, -y, -z'

loop_
_atom_site_label
_atom_site_type_symbol
_atom_site_fract_x
_atom_site_fract_y
_atom_site_fract_z
_atom_site_U_iso_or_equiv
_atom_site_adp_type
_atom_site_occupancy
_atom_site_site_symmetry_order
_atom_site_calc_flag
_atom_site_refinement_flags_posn
_atom_site_refinement_flags_adp
Au1 Au 0.42604(2) 0.82438(2) 0.31755(2) 0.02590(3) Uani 1 1 d . .
Au2 Au 0.42699(2) 0.86594(2) 0.12199(2) 0.02754(3) Uani 1 1 d . .
Cl1 Cl 0.61424(8) 0.70289(8) 0.31378(6) 0.04078(16) Uani 1 1 d . .
Cl2 Cl 0.17311(7) 0.81312(10) 0.08490(4) 0.04570(19) Uani 1 1 d . .
P1 P 0.25098(7) 0.94362(7) 0.33449(4) 0.02342(11) Uani 1 1 d . .
P2 P 0.66953(7) 0.92250(7) 0.14741(4) 0.02380(11) Uani 1 1 d . .
O1 O 0.1175(2) 0.9293(2) 0.24988(12) 0.0347(4) Uani 1 1 d . .
H1A H 0.1418 0.8968 0.2069 0.052 Uiso 1 1 calc R U
O2 O 0.7667(2) 0.9202(2) 0.24160(12) 0.0324(4) Uani 1 1 d . .
H2A H 0.7207 0.8615 0.2601 0.049 Uiso 1 1 calc R U
C1 C 0.3235(3) 1.1326(3) 0.37652(17) 0.0269(5) Uani 1 1 d . .
H1B H 0.4067 1.1453 0.4304 0.032 Uiso 1 1 calc R U
C2 C 0.3864(4) 1.1906(3) 0.3132(3) 0.0473(8) Uani 1 1 d . .
H2B H 0.3072 1.1756 0.2582 0.057 Uiso 1 1 calc R U
H2C H 0.4632 1.1386 0.3026 0.057 Uiso 1 1 calc R U
C3 C 0.4531(5) 1.3484(4) 0.3473(3) 0.0559(10) Uani 1 1 d . .
H3A H 0.5393 1.3624 0.3989 0.067 Uiso 1 1 calc R U
H3B H 0.4878 1.3841 0.3036 0.067 Uiso 1 1 calc R U
C4 C 0.3420(4) 1.4316(3) 0.3692(2) 0.0459(7) Uani 1 1 d . .
H4A H 0.2619 1.4273 0.3162 0.055 Uiso 1 1 calc R U
H4B H 0.3905 1.5319 0.3948 0.055 Uiso 1 1 calc R U
C5 C 0.2772(4) 1.3744(3) 0.4312(2) 0.0437(7) Uani 1 1 d . .
H5A H 0.1999 1.4266 0.4406 0.052 Uiso 1 1 calc R U
H5B H 0.3553 1.3904 0.4868 0.052 Uiso 1 1 calc R U
C6 C 0.2110(3) 1.2170(3) 0.3984(2) 0.0343(6) Uani 1 1 d . .
H6A H 0.1245 1.2021 0.3468 0.041 Uiso 1 1 calc R U
H6B H 0.1769 1.1823 0.4425 0.041 Uiso 1 1 calc R U
C7 C 0.1594(3) 0.8879(2) 0.40681(15) 0.0238(4) Uani 1 1 d . .
H7 H 0.0832 0.9468 0.4101 0.029 Uiso 1 1 calc R U
C8 C 0.0808(3) 0.7332(3) 0.37413(18) 0.0341(5) Uani 1 1 d . .
H8A H 0.1529 0.6729 0.3664 0.041 Uiso 1 1 calc R U
H8B H 0.0055 0.7203 0.3178 0.041 Uiso 1 1 calc R U
C9 C 0.0070(4) 0.6873(3) 0.4366(2) 0.0422(7) Uani 1 1 d . .
H9A H -0.0737 0.7393 0.4386 0.051 Uiso 1 1 calc R U
H9B H -0.0367 0.5852 0.4160 0.051 Uiso 1 1 calc R U
C10 C 0.1153(4) 0.7151(3) 0.5258(2) 0.0425(7) Uani 1 1 d . .
H10A H 0.1889 0.6538 0.5253 0.051 Uiso 1 1 calc R U
H10B H 0.0621 0.6905 0.5652 0.051 Uiso 1 1 calc R U
C11 C 0.1937(4) 0.8689(3) 0.55817(19) 0.0434(7) Uani 1 1 d . .
H11A H 0.1215 0.9293 0.5653 0.052 Uiso 1 1 calc R U
H11B H 0.2683 0.8819 0.6147 0.052 Uiso 1 1 calc R U
C12 C 0.2686(3) 0.9145(3) 0.49664(17) 0.0369(6) Uani 1 1 d . .
H12A H 0.3485 0.8614 0.4945 0.044 Uiso 1 1 calc R U
H12B H 0.3133 1.0164 0.5176 0.044 Uiso 1 1 calc R U
C13 C 0.7284(3) 1.1027(2) 0.14155(15) 0.0233(4) Uani 1 1 d . .
H13 H 0.6778 1.1104 0.0823 0.028 Uiso 1 1 calc R U
C14 C 0.6782(3) 1.2069(3) 0.20325(18) 0.0317(5) Uani 1 1 d . .
H14A H 0.5696 1.1839 0.1881 0.038 Uiso 1 1 calc R U
H14B H 0.7210 1.1967 0.2623 0.038 Uiso 1 1 calc R U
C15 C 0.7257(4) 1.3591(3) 0.1996(2) 0.0377(6) Uani 1 1 d . .
H15A H 0.6962 1.4239 0.2419 0.045 Uiso 1 1 calc R U
H15B H 0.6751 1.3717 0.1422 0.045 Uiso 1 1 calc R U
C16 C 0.8920(4) 1.3967(3) 0.21841(19) 0.0386(6) Uani 1 1 d . .
H16A H 0.9193 1.4944 0.2129 0.046 Uiso 1 1 calc R U
H16B H 0.9425 1.3930 0.2779 0.046 Uiso 1 1 calc R U
C17 C 0.9424(3) 1.2955(3) 0.15743(19) 0.0338(5) Uani 1 1 d . .
H17A H 1.0511 1.3189 0.1735 0.041 Uiso 1 1 calc R U
H17B H 0.9011 1.3080 0.0988 0.041 Uiso 1 1 calc R U
C18 C 0.8953(3) 1.1411(3) 0.15776(18) 0.0307(5) Uani 1 1 d . .
H18A H 0.9487 1.1246 0.2137 0.037 Uiso 1 1 calc R U
H18B H 0.9221 1.0792 0.1129 0.037 Uiso 1 1 calc R U
C19 C 0.7375(3) 0.8079(3) 0.07483(16) 0.0257(4) Uani 1 1 d . .
H19 H 0.8471 0.8375 0.0935 0.031 Uiso 1 1 calc R U
C20 C 0.6771(4) 0.8221(3) -0.01674(18) 0.0357(6) Uani 1 1 d . .
H20A H 0.5683 0.7960 -0.0363 0.043 Uiso 1 1 calc R U
H20B H 0.7048 0.9216 -0.0189 0.043 Uiso 1 1 calc R U
C21 C 0.7375(4) 0.7272(3) -0.0758(2) 0.0430(7) Uani 1 1 d . .
H21A H 0.8454 0.7599 -0.0595 0.052 Uiso 1 1 calc R U
H21B H 0.6933 0.7348 -0.1352 0.052 Uiso 1 1 calc R U
C22 C 0.7054(4) 0.5733(3) -0.0720(2) 0.0441(7) Uani 1 1 d . .
H22A H 0.5978 0.5364 -0.0953 0.053 Uiso 1 1 calc R U
H22B H 0.7531 0.5165 -0.1077 0.053 Uiso 1 1 calc R U
C23 C 0.7617(5) 0.5584(3) 0.0191(2) 0.0467(8) Uani 1 1 d . .
H23A H 0.8706 0.5831 0.0395 0.056 Uiso 1 1 calc R U
H23B H 0.7323 0.4588 0.0204 0.056 Uiso 1 1 calc R U
C24 C 0.7017(4) 0.6536(3) 0.0789(2) 0.0397(6) Uani 1 1 d . .
H24A H 0.7455 0.6452 0.1382 0.048 Uiso 1 1 calc R U
H24B H 0.5936 0.6224 0.0625 0.048 Uiso 1 1 calc R U

loop_
_atom_site_aniso_label
_atom_site_aniso_U_11
_atom_site_aniso_U_22
_atom_site_aniso_U_33
_atom_site_aniso_U_23
_atom_site_aniso_U_13
_atom_site_aniso_U_12
Au1 0.02584(5) 0.02479(5) 0.03038(5) 0.00702(3) 0.01165(4) 0.00971(3)
Au2 0.02437(5) 0.03080(5) 0.02743(5) 0.00431(4) 0.01015(4) 0.00489(3)
Cl1 0.0416(4) 0.0361(3) 0.0648(5) 0.0270(3) 0.0308(3) 0.0239(3)
Cl2 0.0248(3) 0.0742(5) 0.0266(3) -0.0076(3) 0.0071(2) 0.0015(3)
P1 0.0245(3) 0.0259(3) 0.0216(3) 0.0046(2) 0.0088(2) 0.0092(2)
P2 0.0245(3) 0.0255(3) 0.0244(3) 0.0083(2) 0.0098(2) 0.0070(2)
O1 0.0318(9) 0.0497(12) 0.0224(8) 0.0054(8) 0.0059(7) 0.0185(8)
O2 0.0326(9) 0.0393(10) 0.0257(8) 0.0131(8) 0.0075(7) 0.0047(8)
C1 0.0266(11) 0.0250(11) 0.0319(12) 0.0076(9) 0.0121(9) 0.0071(9)
C2 0.065(2) 0.0323(14) 0.065(2) 0.0171(14) 0.0467(18) 0.0135(14)
C3 0.059(2) 0.0337(15) 0.093(3) 0.0205(17) 0.049(2) 0.0093(14)
C4 0.0494(18) 0.0291(14) 0.063(2) 0.0152(14) 0.0205(16) 0.0105(12)
C5 0.0497(18) 0.0254(13) 0.0571(19) 0.0006(12) 0.0242(15) 0.0083(12)
C6 0.0358(14) 0.0265(12) 0.0445(15) 0.0035(11) 0.0205(12) 0.0093(10)
C7 0.0256(11) 0.0235(10) 0.0229(10) 0.0035(8) 0.0096(8) 0.0062(8)
C8 0.0390(14) 0.0269(12) 0.0334(13) 0.0000(10) 0.0142(11) 0.0004(10)
C9 0.0428(16) 0.0364(15) 0.0504(17) 0.0103(13) 0.0225(14) 0.0004(12)
C10 0.0568(19) 0.0381(15) 0.0470(17) 0.0206(13) 0.0285(15) 0.0170(14)
C11 0.065(2) 0.0422(16) 0.0267(13) 0.0104(11) 0.0197(13) 0.0086(14)
C12 0.0419(15) 0.0388(14) 0.0226(11) 0.0066(10) 0.0032(10) -0.0011(12)
C13 0.0248(10) 0.0231(10) 0.0235(10) 0.0058(8) 0.0096(8) 0.0057(8)
C14 0.0374(13) 0.0301(12) 0.0347(13) 0.0074(10) 0.0207(11) 0.0112(10)
C15 0.0465(16) 0.0272(12) 0.0452(16) 0.0053(11) 0.0235(13) 0.0122(11)
C16 0.0459(16) 0.0299(13) 0.0338(14) -0.0031(10) 0.0123(12) 0.0022(11)
C17 0.0322(13) 0.0295(12) 0.0369(14) 0.0027(10) 0.0128(11) -0.0001(10)
C18 0.0270(12) 0.0300(12) 0.0352(13) 0.0054(10) 0.0109(10) 0.0069(9)
C19 0.0257(11) 0.0251(11) 0.0304(11) 0.0093(9) 0.0119(9) 0.0087(9)
C20 0.0489(16) 0.0375(14) 0.0299(13) 0.0139(11) 0.0176(12) 0.0202(12)
C21 0.062(2) 0.0439(16) 0.0342(14) 0.0116(12) 0.0272(14) 0.0189(15)
C22 0.0564(19) 0.0367(15) 0.0410(16) 0.0011(12) 0.0223(14) 0.0116(13)
C23 0.072(2) 0.0297(14) 0.0487(18) 0.0116(13) 0.0285(17) 0.0216(14)
C24 0.0611(19) 0.0279(13) 0.0409(15) 0.0143(11) 0.0262(14) 0.0151(12)

loop_
_atom_type_symbol
_atom_type_description
_atom_type_scat_dispersion_real
_atom_type_scat_dispersion_imag
_atom_type_scat_source
C C 0.0033 0.0016 'International Tables Vol C Tables 4.2.6.8 and 6.1.1.4'
H H 0.0000 0.0000 'International Tables Vol C Tables 4.2.6.8 and 6.1.1.4'
O O 0.0106 0.0060 'International Tables Vol C Tables 4.2.6.8 and 6.1.1.4'
P P 0.1023 0.0942 'International Tables Vol C Tables 4.2.6.8 and 6.1.1.4'
Cl Cl 0.1484 0.1585 'International Tables Vol C Tables 4.2.6.8 and 6.1.1.4'
Au Au -2.0133 8.8022 'International Tables Vol C Tables 4.2.6.8 and 6.1.1.4'

loop_
_geom_angle_atom_site_label_1
_geom_angle_atom_site_label_2
_geom_angle_atom_site_label_3
_geom_angle
P1 Au1 Cl1 174.58(3)
P2 Au2 Cl2 175.15(3)
O1 P1 C7 102.93(11)
O1 P1 C1 105.62(12)
C7 P1 C1 106.44(11)
O1 P1 Au1 115.36(8)
C7 P1 Au1 113.67(8)
C1 P1 Au1 111.92(8)
O2 P2 C13 102.72(11)
O2 P2 C19 105.65(11)
C13 P2 C19 106.92(11)
O2 P2 Au2 114.29(8)
C13 P2 Au2 112.59(8)
C19 P2 Au2 113.76(9)
C2 C1 C6 110.7(2)
C2 C1 P1 109.41(19)
C6 C1 P1 113.82(18)
C1 C2 C3 111.2(3)
C4 C3 C2 111.3(3)
C3 C4 C5 111.6(3)
C4 C5 C6 111.9(3)
C5 C6 C1 111.3(2)
C8 C7 C12 111.0(2)
C8 C7 P1 111.72(17)
C12 C7 P1 110.60(18)
C7 C8 C9 111.0(2)
C10 C9 C8 111.8(3)
C9 C10 C11 111.5(3)
C12 C11 C10 111.3(3)
C11 C12 C7 111.3(3)
C14 C13 C18 111.5(2)
C14 C13 P2 110.03(16)
C18 C13 P2 112.64(17)
C15 C14 C13 111.3(2)
C14 C15 C16 111.1(2)
C17 C16 C15 111.0(2)
C16 C17 C18 112.6(2)
C17 C18 C13 111.3(2)
C20 C19 C24 110.4(2)
C20 C19 P2 111.73(17)
C24 C19 P2 111.18(18)
C21 C20 C19 110.7(2)
C20 C21 C22 112.1(3)
C23 C22 C21 110.8(3)
C22 C23 C24 111.9(3)
C23 C24 C19 110.9(2)

loop_
_geom_bond_atom_site_label_1
_geom_bond_atom_site_label_2
_geom_bond_distance
Au1 P1 2.2287(6)
Au1 Cl1 2.3082(6)
Au2 P2 2.2314(6)
Au2 Cl2 2.3122(7)
P1 O1 1.5936(19)
P1 C7 1.815(2)
P1 C1 1.822(3)
P2 O2 1.6012(19)
P2 C13 1.818(2)
P2 C19 1.818(2)
C1 C2 1.528(4)
C1 C6 1.531(3)
C2 C3 1.529(5)
C3 C4 1.514(5)
C4 C5 1.515(5)
C5 C6 1.524(4)
C7 C8 1.528(3)
C7 C12 1.528(3)
C8 C9 1.528(4)
C9 C10 1.515(5)
C10 C11 1.520(5)
C11 C12 1.519(4)
C13 C14 1.538(3)
C13 C18 1.539(3)
C14 C15 1.525(4)
C15 C16 1.526(4)
C16 C17 1.515(4)
C17 C18 1.527(4)
C19 C20 1.524(4)
C19 C24 1.530(4)
C20 C21 1.520(4)
C21 C22 1.521(5)
C22 C23 1.514(5)
C23 C24 1.527(4)
